data_1559685
loop_
_publ_author_name
'Watkins, Daniel'
'Roseveare, Thomas M.'
'Warren, Mark R.'
'Thompson, Stephen P.'
'Fletcher, Ashleigh J.'
'Brammer, Lee'

_publ_section_title
;
 Multi-stimulus linear negative expansion of a breathing
 M(O<sub>2</sub>CR)<sub>4</sub>-node MOF.
;
_journal_name_full 'Faraday discussions'
_journal_page_first 133
_journal_page_last 151
_journal_paper_doi 10.1039/d0fd00089b
_journal_volume 225
_journal_year 2021
_chemical_formula_moiety '0.33(C48 H18 Cd3 N6 O36)'
_chemical_formula_sum 'C16 H6 Cd N2 O12'
_chemical_formula_weight 530.63
_chemical_name_common SHF-81
_space_group_crystal_system trigonal
_space_group_IT_number 152
_space_group_name_Hall 'P 31 2"'
_space_group_name_H-M_alt 'P 31 2 1'
_atom_sites_solution_hydrogens geom
_atom_sites_solution_primary direct
_audit_creation_date 2020-05-29
_audit_creation_method
;
Olex2 1.2
(compiled 2018.05.29 svn.r3508 for OlexSys, GUI svn.r5506)
;
_audit_update_record
;
2020-06-29 deposited with the CCDC.	2020-08-17 downloaded from the CCDC.
;
_cell_angle_alpha 90
_cell_angle_beta 90
_cell_angle_gamma 120
_cell_formula_units_Z 3
_cell_length_a 14.515(3)
_cell_length_b 14.515(3)
_cell_length_c 12.8247(10)
_cell_measurement_reflns_used 2101
_cell_measurement_temperature 298
_cell_measurement_theta_max 19.5740
_cell_measurement_theta_min 2.1830
_cell_volume 2340.0(7)
_computing_cell_refinement
;
CrysAlisPro, Agilent Technologies,
Version 1.171.37.34 (release 22-05-2014 CrysAlis171 .NET)
(compiled May 22 2014,16:03:01)
;
_computing_data_collection
;
CrysAlisPro, Agilent Technologies,
Version 1.171.37.34 (release 22-05-2014 CrysAlis171 .NET)
(compiled May 22 2014,16:03:01)
;
_computing_data_reduction
;
CrysAlisPro, Agilent Technologies,
Version 1.171.37.34 (release 22-05-2014 CrysAlis171 .NET)
(compiled May 22 2014,16:03:01)
;
_computing_molecular_graphics 'Olex2 (Dolomanov et al., 2009)'
_computing_publication_material 'Olex2 (Dolomanov et al., 2009)'
_computing_structure_refinement 'XL (Sheldrick, 2008)'
_computing_structure_solution 'XS (Sheldrick, 2008)'
_diffrn_ambient_temperature 298
_diffrn_detector 'CCD plate'
_diffrn_measured_fraction_theta_full 0.999
_diffrn_measured_fraction_theta_max 0.999
_diffrn_measurement_details
;
#__ type_ start__ end____ width___ exp.time_
  1 omega  -92.00   38.00   0.4000    0.1970
omega____ theta____ kappa____ phi______ frames
    -       30.0000   45.0000  -80.0000 325

#__ type_ start__ end____ width___ exp.time_
  2 phi    -80.00   40.00   0.4000    0.1970
omega____ theta____ kappa____ phi______ frames
  38.0000   30.0000   45.0000     -     300

#__ type_ start__ end____ width___ exp.time_
  3 omega  -92.00   38.00   0.4000    0.1970
omega____ theta____ kappa____ phi______ frames
    -       30.0000   45.0000   40.0000 325

#__ type_ start__ end____ width___ exp.time_
  4 phi     40.00  160.00   0.4000    0.1970
omega____ theta____ kappa____ phi______ frames
  38.0000   30.0000   45.0000     -     300

#__ type_ start__ end____ width___ exp.time_
  5 omega  -92.00   38.00   0.4000    0.1970
omega____ theta____ kappa____ phi______ frames
    -       30.0000   45.0000  160.0000 325

#__ type_ start__ end____ width___ exp.time_
  6 phi    -90.00  150.00   0.4000    0.1970
omega____ theta____ kappa____ phi______ frames
  38.0000   30.0000    0.0000     -     600
;
_diffrn_measurement_device 'abstract diffractometer'
_diffrn_measurement_device_type 'dectris-CrysAlisPro-abstract goniometer imported dectris images'
_diffrn_measurement_method '\w and \p scans'
_diffrn_orient_matrix_UB_11 -0.0251937000
_diffrn_orient_matrix_UB_12 0.0102249000
_diffrn_orient_matrix_UB_13 -0.0400604000
_diffrn_orient_matrix_UB_21 0.0465368000
_diffrn_orient_matrix_UB_22 0.0463015000
_diffrn_orient_matrix_UB_23 -0.0112413000
_diffrn_orient_matrix_UB_31 0.0143847000
_diffrn_orient_matrix_UB_32 -0.0275291000
_diffrn_orient_matrix_UB_33 -0.0338321000
_diffrn_radiation_monochromator synchrotron
_diffrn_radiation_probe x-ray
_diffrn_radiation_type synchrotron
_diffrn_radiation_wavelength 0.6889
_diffrn_reflns_av_R_equivalents 0.1075
_diffrn_reflns_av_unetI/netI 0.0438
_diffrn_reflns_Laue_measured_fraction_full 0.999
_diffrn_reflns_Laue_measured_fraction_max 0.999
_diffrn_reflns_limit_h_max 14
_diffrn_reflns_limit_h_min -14
_diffrn_reflns_limit_k_max 14
_diffrn_reflns_limit_k_min -14
_diffrn_reflns_limit_l_max 12
_diffrn_reflns_limit_l_min -12
_diffrn_reflns_number 15010
_diffrn_reflns_point_group_measured_fraction_full 0.999
_diffrn_reflns_point_group_measured_fraction_max 0.999
_diffrn_reflns_theta_full 20.145
_diffrn_reflns_theta_max 20.145
_diffrn_reflns_theta_min 2.199
_diffrn_source synchrotron
_exptl_absorpt_coefficient_mu 0.689
_exptl_absorpt_correction_T_max 1.00000
_exptl_absorpt_correction_T_min 0.30235
_exptl_absorpt_correction_type multi-scan
_exptl_absorpt_process_details
;
CrysAlisPro, Agilent Technologies,
Version 1.171.37.34 (release 22-05-2014 CrysAlis171 .NET)
(compiled May 22 2014,16:03:01)
Empirical absorption correction using spherical harmonics,
 implemented in SCALE3 ABSPACK scaling algorithm.
;
_exptl_crystal_colour 'clear orange'
_exptl_crystal_colour_lustre clear
_exptl_crystal_colour_primary orange
_exptl_crystal_density_diffrn 1.130
_exptl_crystal_description needle
_exptl_crystal_F_000 780
_exptl_crystal_recrystallization_method 'Re-crystallisation from solvent: DMF'
_exptl_crystal_size_max 0.2
_exptl_crystal_size_mid 0.13
_exptl_crystal_size_min 0.13
_refine_diff_density_max 0.608
_refine_diff_density_min -0.878
_refine_diff_density_rms 0.118
_refine_ls_abs_structure_details
;
 Flack x determined using 396 quotients [(I+)-(I-)]/[(I+)+(I-)]
 (Parsons, Flack and Wagner, Acta Cryst. B69 (2013) 249-259).
;
_refine_ls_abs_structure_Flack 0.04(4)
_refine_ls_extinction_method none
_refine_ls_goodness_of_fit_ref 1.102
_refine_ls_hydrogen_treatment constr
_refine_ls_matrix_type full
_refine_ls_number_parameters 130
_refine_ls_number_reflns 1645
_refine_ls_number_restraints 281
_refine_ls_restrained_S_all 1.054
_refine_ls_R_factor_all 0.1539
_refine_ls_R_factor_gt 0.1069
_refine_ls_shift/su_max 0.000
_refine_ls_shift/su_mean 0.000
_refine_ls_structure_factor_coef Fsqd
_refine_ls_weighting_details 'w=1/[\s^2^(Fo^2^)+(0.1464P)^2^+17.5502P] where P=(Fo^2^+2Fc^2^)/3'
_refine_ls_weighting_scheme calc
_refine_ls_wR_factor_gt 0.2728
_refine_ls_wR_factor_ref 0.3258
_reflns_Friedel_coverage 0.744
_reflns_Friedel_fraction_full 1.000
_reflns_Friedel_fraction_max 1.000
_reflns_number_gt 1151
_reflns_number_total 1645
_reflns_threshold_expression 'I > 2\s(I)'
_cod_data_source_file d0fd00089b2.cif
_cod_data_source_block 40barco2_rt_tmr-3_sq
_cod_depositor_comments 'Adding full bibliography for 1559676--1559688.cif.'
_cod_original_cell_volume 2340.0(9)
_cod_database_code 1559685
_shelx_shelxl_version_number 2018/3
_chemical_oxdiff_formula 'Cd O12 N4 C20 H22'
_shelx_space_group_comment
;
The symmetry employed for this shelxl refinement is uniquely defined
by the following loop, which should always be used as a source of
symmetry information in preference to the above space-group names.
They are only intended as comments.
;
_reflns_odcompleteness_completeness 99.79
_reflns_odcompleteness_iscentric 1
_reflns_odcompleteness_theta 20.15
_olex2_refinement_description
;
1. Others
 Fixed Uiso: H4(0.248) H3(0.264) H7(0.309)
 Fixed X: H4(0.318366) H3(0.24047) H7(0.155834)
 Fixed Y: H4(0.641964) H3(0.658912) H7(0.359154)
 Fixed Z: Cd1(0) H4(0.212074) H3(0.363379) H7(0.443348)
;
_olex2_submission_special_instructions 'No special instructions were received'

loop_
_space_group_symop_operation_xyz
'x, y, z'
'-y, x-y, z+1/3'
'-x+y, -x, z+2/3'
'x-y, -y, -z+2/3'
'-x, -x+y, -z+1/3'
'y, x, -z'

loop_
_atom_site_label
_atom_site_type_symbol
_atom_site_fract_x
_atom_site_fract_y
_atom_site_fract_z
_atom_site_U_iso_or_equiv
_atom_site_adp_type
_atom_site_occupancy
_atom_site_site_symmetry_order
_atom_site_calc_flag
_atom_site_refinement_flags_posn
_atom_site_refinement_flags_adp
_atom_site_refinement_flags_occupancy
_atom_site_disorder_assembly
_atom_site_disorder_group
Cd1 Cd 0.4861(5) 0.4861(5) 0.000000 0.143(3) Uani 1 2 d S TU P . .
O1 O 0.435(4) 0.566(3) 0.140(3) 0.198(18) Uani 1 1 d D U . . .
O2 O 0.341(3) 0.409(3) 0.121(3) 0.196(15) Uani 1 1 d D U . . .
O3 O 0.079(4) 0.450(4) 0.563(3) 0.233(18) Uani 1 1 d D U . . .
O4 O 0.143(4) 0.605(4) 0.530(2) 0.187(15) Uani 1 1 d D U . . .
O5 O 0.143(5) 0.229(4) 0.264(6) 0.40(3) Uani 1 1 d D U . . .
O6 O 0.308(6) 0.299(4) 0.319(9) 0.43(4) Uani 1 1 d D U . . .
N1 N 0.232(4) 0.306(3) 0.285(5) 0.32(2) Uani 1 1 d D U . . .
C1 C 0.144(3) 0.523(4) 0.512(3) 0.174(15) Uani 1 1 d D U . . .
C5 C 0.284(3) 0.490(3) 0.237(2) 0.207(15) Uani 1 1 d D U . . .
C4 C 0.286(3) 0.585(3) 0.258(3) 0.207(15) Uani 1 1 d G U . . .
H4 H 0.318366 0.641964 0.212074 0.248 Uiso 1 1 calc R U . . .
C3 C 0.239(3) 0.595(3) 0.349(3) 0.220(15) Uani 1 1 d G U . . .
H3 H 0.240470 0.658912 0.363379 0.264 Uiso 1 1 calc R U . . .
C2 C 0.190(2) 0.511(3) 0.418(2) 0.209(16) Uani 1 1 d DG U . . .
C7 C 0.188(3) 0.416(3) 0.397(3) 0.26(2) Uani 1 1 d DG U . . .
H7 H 0.155834 0.359154 0.443348 0.309 Uiso 1 1 calc R . . . .
C6 C 0.235(3) 0.406(3) 0.306(3) 0.262(18) Uani 1 1 d DG U . . .
C8 C 0.351(4) 0.489(4) 0.159(5) 0.182(16) Uani 1 1 d D U . . .

loop_
_atom_site_aniso_label
_atom_site_aniso_U_11
_atom_site_aniso_U_22
_atom_site_aniso_U_33
_atom_site_aniso_U_23
_atom_site_aniso_U_13
_atom_site_aniso_U_12
Cd1 0.214(6) 0.214(6) 0.0583(18) -0.0015(14) 0.0015(14) 0.151(6)
O1 0.23(4) 0.28(3) 0.11(3) -0.04(2) 0.03(3) 0.15(3)
O2 0.26(3) 0.27(3) 0.09(2) -0.05(2) 0.031(18) 0.16(3)
O3 0.20(4) 0.33(4) 0.12(3) 0.03(3) 0.07(2) 0.10(3)
O4 0.20(3) 0.31(4) 0.07(2) -0.03(2) 0.034(19) 0.14(3)
O5 0.41(6) 0.27(4) 0.39(7) -0.07(6) 0.14(6) 0.09(5)
O6 0.44(6) 0.30(6) 0.57(9) -0.03(7) 0.10(7) 0.22(5)
N1 0.36(5) 0.25(3) 0.33(5) -0.05(3) 0.15(4) 0.14(4)
C1 0.14(3) 0.30(3) 0.11(2) 0.02(2) 0.07(2) 0.13(3)
C5 0.25(3) 0.29(3) 0.12(2) -0.05(2) 0.04(2) 0.16(3)
C4 0.24(3) 0.28(2) 0.13(2) -0.03(2) 0.10(2) 0.15(2)
C3 0.23(3) 0.28(3) 0.15(2) -0.01(2) 0.14(2) 0.13(3)
C2 0.19(3) 0.27(3) 0.16(3) -0.01(2) 0.10(2) 0.11(3)
C7 0.27(4) 0.25(3) 0.21(3) -0.03(3) 0.12(3) 0.11(3)
C6 0.30(4) 0.26(3) 0.21(3) -0.03(2) 0.12(3) 0.13(3)
C8 0.22(3) 0.27(3) 0.10(2) -0.05(2) 0.02(2) 0.16(3)

loop_
_atom_type_symbol
_atom_type_description
_atom_type_scat_dispersion_real
_atom_type_scat_dispersion_imag
_atom_type_scat_source
C C 0.0030 0.0010 'International Tables Vol C Tables 4.2.6.8 and 6.1.1.4'
H H 0.0000 0.0000 'International Tables Vol C Tables 4.2.6.8 and 6.1.1.4'
Cd Cd -0.8690 1.1630 'International Tables Vol C Tables 4.2.6.8 and 6.1.1.4'
N N 0.0060 0.0030 'International Tables Vol C Tables 4.2.6.8 and 6.1.1.4'
O O 0.0110 0.0060 'International Tables Vol C Tables 4.2.6.8 and 6.1.1.4'

loop_
_geom_angle_atom_site_label_1
_geom_angle_atom_site_label_2
_geom_angle_atom_site_label_3
_geom_angle
_geom_angle_site_symmetry_1
_geom_angle_site_symmetry_3
_geom_angle_publ_flag
O1 Cd1 O1 170(2) 6 . ?
O1 Cd1 O4 92.1(13) . 2_664 ?
O1 Cd1 O4 88.9(13) . 4_665 ?
O1 Cd1 O4 88.9(13) 6 2_664 ?
O1 Cd1 O4 92.1(13) 6 4_665 ?
O2 Cd1 O1 140.5(18) 6 . ?
O2 Cd1 O1 48.8(7) . . ?
O2 Cd1 O1 140.5(18) . 6 ?
O2 Cd1 O1 48.8(7) 6 6 ?
O2 Cd1 O2 95.4(19) 6 . ?
O2 Cd1 O4 97.0(15) 6 4_665 ?
O2 Cd1 O4 74.3(14) . 4_665 ?
O2 Cd1 O4 97.0(15) . 2_664 ?
O2 Cd1 O4 74.3(14) 6 2_664 ?
O3 Cd1 O1 94.7(19) 2_664 . ?
O3 Cd1 O1 94.7(19) 4_665 6 ?
O3 Cd1 O1 78.8(18) 2_664 6 ?
O3 Cd1 O1 78.8(18) 4_665 . ?
O3 Cd1 O2 132.9(17) 2_664 . ?
O3 Cd1 O2 132.9(17) 4_665 6 ?
O3 Cd1 O2 102.8(14) 4_665 . ?
O3 Cd1 O2 102.8(14) 2_664 6 ?
O3 Cd1 O3 96(2) 4_665 2_664 ?
O3 Cd1 O4 143(2) 4_665 2_664 ?
O3 Cd1 O4 49.2(7) 2_664 2_664 ?
O3 Cd1 O4 49.2(7) 4_665 4_665 ?
O3 Cd1 O4 143(2) 2_664 4_665 ?
O4 Cd1 O4 167(2) 2_664 4_665 ?
C8 O1 Cd1 97(2) . . ?
C8 O2 Cd1 99(2) . . ?
C1 O3 Cd1 107(3) . 3_565 ?
C1 O4 Cd1 92(2) . 3_565 ?
O5 N1 C6 116(3) . . ?
O6 N1 O5 125(3) . . ?
O6 N1 C6 115(3) . . ?
O3 C1 O4 111(2) . . ?
O3 C1 C2 124(4) . . ?
O4 C1 C2 122(4) . . ?
C4 C5 C6 120.0 . . ?
C4 C5 C8 119(3) . . ?
C6 C5 C8 120(3) . . ?
C3 C4 C5 120.0 . . ?
C4 C3 C2 120.0 . . ?
C3 C2 C1 119(3) . . ?
C3 C2 C7 120.0 . . ?
C7 C2 C1 121(3) . . ?
C6 C7 C2 120.0 . . ?
C5 C6 N1 120.9(15) . . ?
C7 C6 N1 119.1(15) . . ?
C7 C6 C5 120.0 . . ?
O1 C8 O2 112(3) . . ?
O1 C8 C5 122(4) . . ?
O2 C8 C5 124(4) . . ?

loop_
_geom_bond_atom_site_label_1
_geom_bond_atom_site_label_2
_geom_bond_distance
_geom_bond_site_symmetry_2
_geom_bond_publ_flag
Cd1 O1 2.44(4) 6 ?
Cd1 O1 2.44(4) . ?
Cd1 O2 2.39(3) . ?
Cd1 O2 2.39(3) 6 ?
Cd1 O3 2.23(4) 2_664 ?
Cd1 O3 2.23(4) 4_665 ?
Cd1 O4 2.52(4) 4_665 ?
Cd1 O4 2.52(4) 2_664 ?
O1 C8 1.20(3) . ?
O2 C8 1.210(19) . ?
O3 C1 1.20(2) . ?
O4 C1 1.22(3) . ?
O5 N1 1.24(2) . ?
O6 N1 1.24(3) . ?
N1 C6 1.446(17) . ?
C1 C2 1.43(2) . ?
C5 C4 1.3900 . ?
C5 C6 1.3900 . ?
C5 C8 1.40(2) . ?
C4 C3 1.3900 . ?
C3 C2 1.3900 . ?
C2 C7 1.3900 . ?
C7 C6 1.3900 . ?

loop_
_twin_individual_id
_twin_individual_mass_fraction_refined
1 0.50(3)
2 0.50(3)
